data_1569042
loop_
_publ_author_name
'Olbrykh, Arina'
'Titov, Aleksei'
'Smol&#x2019;yakov, Alexander'
'Filippov, Oleg'
'Shubina, Elena S.'

_publ_section_title
;
 Exploring the Interaction of Pyridine-Based Chalcones with Trinuclear
 Silver(I) Pyrazolate Complex
;
_journal_issue 4
_journal_name_full Inorganics
_journal_page_first 175
_journal_paper_doi 10.3390/inorganics11040175
_journal_volume 11
_journal_year 2023
_chemical_formula_moiety 'C15 H3 Ag3 F18 N6, C14 H11 N O, 0.25(H2 O)'
_chemical_formula_sum 'C29 H14.5 Ag3 F18 N7 O1.25'
_chemical_formula_weight 1146.59
_space_group_crystal_system monoclinic
_space_group_IT_number 14
_space_group_name_Hall '-P 2ybc'
_space_group_name_H-M_alt 'P 1 21/c 1'
_atom_sites_solution_hydrogens mixed
_atom_sites_solution_primary dual
_audit_creation_date 2023-03-30
_audit_creation_method
;
Olex2 1.5
(compiled 2022.04.07 svn.rca3783a0 for OlexSys, GUI svn.r6498)
;
_cell_angle_alpha 90
_cell_angle_beta 115.750(2)
_cell_angle_gamma 90
_cell_formula_units_Z 4
_cell_length_a 12.8452(5)
_cell_length_b 22.8123(8)
_cell_length_c 13.0509(5)
_cell_measurement_reflns_used 9970
_cell_measurement_temperature 100
_cell_measurement_theta_max 29.51
_cell_measurement_theta_min 2.51
_cell_volume 3444.5(2)
_computing_cell_refinement 'SAINT V8.40A (Bruker, 2019)'
_computing_data_reduction 'SAINT V8.40A (Bruker, 2019)'
_computing_molecular_graphics 'Olex2 1.5 (Dolomanov et al., 2009)'
_computing_publication_material 'Olex2 1.5 (Dolomanov et al., 2009)'
_computing_structure_refinement 'XL  (Sheldrick, 2008)'
_computing_structure_solution 'SHELXT 2014/5 (Sheldrick, 2014)'
_diffrn_ambient_temperature 100
_diffrn_measured_fraction_theta_full 0.999
_diffrn_measured_fraction_theta_max 0.996
_diffrn_measurement_device_type 'Bruker APEX-II CCD'
_diffrn_measurement_method '\f and \w scans'
_diffrn_radiation_type MoK\a
_diffrn_radiation_wavelength 0.71073
_diffrn_reflns_av_R_equivalents 0.0512
_diffrn_reflns_av_unetI/netI 0.0415
_diffrn_reflns_Laue_measured_fraction_full 0.999
_diffrn_reflns_Laue_measured_fraction_max 0.996
_diffrn_reflns_limit_h_max 17
_diffrn_reflns_limit_h_min -16
_diffrn_reflns_limit_k_max 31
_diffrn_reflns_limit_k_min -31
_diffrn_reflns_limit_l_max 18
_diffrn_reflns_limit_l_min -17
_diffrn_reflns_number 47024
_diffrn_reflns_point_group_measured_fraction_full 0.999
_diffrn_reflns_point_group_measured_fraction_max 0.996
_diffrn_reflns_theta_full 25.242
_diffrn_reflns_theta_max 29.651
_diffrn_reflns_theta_min 1.949
_diffrn_source_current 1.4
_diffrn_source_power 0.07
_diffrn_source_voltage 50.0
_diffrn_standards_number 0
_exptl_absorpt_coefficient_mu 1.826
_exptl_absorpt_correction_T_max 0.811
_exptl_absorpt_correction_T_min 0.692
_exptl_absorpt_correction_type multi-scan
_exptl_absorpt_process_details SADABS
_exptl_crystal_colour colourless
_exptl_crystal_colour_primary colourless
_exptl_crystal_density_diffrn 2.211
_exptl_crystal_description prism
_exptl_crystal_F_000 2202
_exptl_crystal_size_max 0.24
_exptl_crystal_size_mid 0.17
_exptl_crystal_size_min 0.11
_refine_diff_density_max 1.774
_refine_diff_density_min -0.988
_refine_diff_density_rms 0.136
_refine_ls_extinction_method none
_refine_ls_goodness_of_fit_ref 1.032
_refine_ls_hydrogen_treatment constr
_refine_ls_matrix_type full
_refine_ls_number_parameters 584
_refine_ls_number_reflns 9692
_refine_ls_number_restraints 66
_refine_ls_restrained_S_all 1.070
_refine_ls_R_factor_all 0.0512
_refine_ls_R_factor_gt 0.0388
_refine_ls_shift/su_max 0.001
_refine_ls_shift/su_mean 0.000
_refine_ls_structure_factor_coef Fsqd
_refine_ls_weighting_details 'w=1/[\s^2^(Fo^2^)+(0.0341P)^2^+11.8622P] where P=(Fo^2^+2Fc^2^)/3'
_refine_ls_weighting_scheme calc
_refine_ls_wR_factor_gt 0.0888
_refine_ls_wR_factor_ref 0.0956
_reflns_Friedel_coverage 0.000
_reflns_number_gt 8001
_reflns_number_total 9692
_reflns_threshold_expression 'I > 2\s(I)'
_cod_data_source_file E-2Ag.cif
_cod_data_source_block a
_cod_original_formula_sum 'C29 H14.50 Ag3 F18 N7 O1.25'
_cod_database_code 1569042
_shelx_shelxl_version_number 2018/3
_shelx_space_group_comment
;
The symmetry employed for this shelxl refinement is uniquely defined
by the following loop, which should always be used as a source of
symmetry information in preference to the above space-group names.
They are only intended as comments.
;
_shelx_estimated_absorpt_t_max 0.824
_shelx_estimated_absorpt_t_min 0.668
_olex2_refinement_description
;
1. Fixed Uiso
 At 1.2 times of:
  All C(H) groups
 At 1.5 times of:
  All O(H,H) groups
2. Uiso/Uaniso restraints and constraints
Uanis(F22) \\sim Ueq, Uanis(F23) \\sim Ueq, Uanis(F24) \\sim Ueq: with sigma of
0.001 and sigma for terminal atoms of 0.002
Uanis(F10) \\sim Ueq, Uanis(F12) \\sim Ueq, Uanis(F11) \\sim Ueq: with sigma of
0.05 and sigma for terminal atoms of 0.1
Uanis(F10) \\sim Ueq, Uanis(F11) \\sim Ueq, Uanis(F12) \\sim Ueq: with sigma of
0.001 and sigma for terminal atoms of 0.002
Uanis(F19) \\sim Ueq, Uanis(F17) \\sim Ueq, Uanis(F16) \\sim Ueq: with sigma of
0.001 and sigma for terminal atoms of 0.002
Uanis(F20) \\sim Ueq, Uanis(F21) \\sim Ueq, Uanis(F19) \\sim Ueq: with sigma of
0.001 and sigma for terminal atoms of 0.002
3. Others
 Fixed Sof: F10(0.75) F11(0.75) F12(0.75) F16(0.75) F17(0.75) F18(0.75)
 O1W(0.25) H1WA(0.25) H1WB(0.25) F21(0.25) F19(0.25) F20(0.25) F24(0.25)
 F23(0.25) F22(0.25)
4.a Free rotating group:
 O1W(H1WA,H1WB)
4.b Aromatic/amide H refined with riding coordinates:
 C2(H2), C7(H7), C12(H12), C17(H17), C18(H18), C20(H20), C21(H21), C22(H22),
 C23(H23), C24(H24), C26(H26), C27(H27), C28(H28), C29(H29)
;
_olex2_submission_special_instructions 'No special instructions were received'

loop_
_space_group_symop_operation_xyz
'x, y, z'
'-x, y+1/2, -z+1/2'
'-x, -y, -z'
'x, -y-1/2, z-1/2'

loop_
_atom_site_label
_atom_site_type_symbol
_atom_site_fract_x
_atom_site_fract_y
_atom_site_fract_z
_atom_site_U_iso_or_equiv
_atom_site_adp_type
_atom_site_occupancy
_atom_site_site_symmetry_order
_atom_site_calc_flag
_atom_site_refinement_flags_posn
_atom_site_refinement_flags_adp
_atom_site_refinement_flags_occupancy
_atom_site_disorder_assembly
_atom_site_disorder_group
Ag1 Ag 0.82197(2) 0.73633(2) 0.44211(2) 0.01816(7) Uani 1 1 d . . . . .
Ag2 Ag 0.55649(2) 0.68314(2) 0.40202(2) 0.01917(7) Uani 1 1 d . . . . .
Ag3 Ag 0.59976(2) 0.83516(2) 0.39988(2) 0.01915(7) Uani 1 1 d . . . . .
F1 F 1.0187(2) 0.65751(12) 0.4696(3) 0.0544(9) Uani 1 1 d . . . . .
F2 F 0.9510(2) 0.61617(14) 0.3055(3) 0.0469(7) Uani 1 1 d . . . . .
F3 F 1.0347(2) 0.56437(12) 0.4560(3) 0.0423(7) Uani 1 1 d . . . . .
F4 F 0.5200(2) 0.51593(13) 0.3044(2) 0.0418(7) Uani 1 1 d . . . . .
F5 F 0.6347(2) 0.47738(10) 0.4625(2) 0.0335(6) Uani 1 1 d . . . . .
F6 F 0.5369(2) 0.55438(11) 0.4607(3) 0.0372(6) Uani 1 1 d . . . . .
F7 F 0.3105(3) 0.63153(12) 0.3288(4) 0.0600(10) Uani 1 1 d . . . . .
F8 F 0.3151(4) 0.66403(18) 0.4823(3) 0.0837(15) Uani 1 1 d . . . . .
F9 F 0.1598(2) 0.67087(13) 0.3279(3) 0.0503(8) Uani 1 1 d . . . . .
F10 F 0.4031(4) 0.9199(2) 0.3289(5) 0.0481(13) Uani 0.75 1 d . U P A 1
F11 F 0.2313(4) 0.9111(2) 0.3101(5) 0.0531(11) Uani 0.75 1 d . U P A 1
F12 F 0.2677(5) 0.8948(2) 0.1718(5) 0.0698(15) Uani 0.75 1 d . U P A 1
F13 F 0.6435(2) 0.96904(11) 0.4088(3) 0.0408(7) Uani 1 1 d . . . . .
F14 F 0.8000(2) 1.01977(10) 0.4741(3) 0.0368(6) Uani 1 1 d . . . . .
F15 F 0.7472(3) 0.97494(11) 0.5882(2) 0.0380(6) Uani 1 1 d . . . . .
F16 F 1.1550(3) 0.86007(18) 0.5849(4) 0.0498(10) Uani 0.75 1 d . U P B 1
F17 F 1.0711(5) 0.8156(3) 0.4271(5) 0.0664(14) Uani 0.75 1 d . U P B 1
F18 F 1.0802(4) 0.77715(18) 0.5778(4) 0.0432(11) Uani 0.75 1 d . . P B 1
N1 N 0.7870(3) 0.64604(13) 0.4202(3) 0.0171(6) Uani 1 1 d . . . . .
N2 N 0.6879(3) 0.62455(13) 0.4185(3) 0.0174(6) Uani 1 1 d . . . . .
N3 N 0.4228(3) 0.74270(13) 0.3728(3) 0.0191(6) Uani 1 1 d . . . . .
N4 N 0.4336(3) 0.79977(13) 0.3498(3) 0.0176(6) Uani 1 1 d . . . . .
N5 N 0.7707(3) 0.86510(13) 0.4565(3) 0.0180(6) Uani 1 1 d . . . . .
N6 N 0.8551(3) 0.82667(12) 0.4657(3) 0.0170(6) Uani 1 1 d . . . . .
C1 C 0.8514(3) 0.60051(15) 0.4171(3) 0.0206(7) Uani 1 1 d . . . . .
C2 C 0.7951(3) 0.54811(16) 0.4124(3) 0.0222(7) Uani 1 1 d . . . . .
H2 H 0.820633 0.509386 0.409019 0.027 Uiso 1 1 calc R U . . .
C3 C 0.6931(3) 0.56569(15) 0.4139(3) 0.0188(7) Uani 1 1 d . . . . .
C4 C 0.9643(3) 0.60993(17) 0.4132(4) 0.0290(9) Uani 1 1 d . . . . .
C5 C 0.5961(3) 0.52855(16) 0.4100(3) 0.0234(8) Uani 1 1 d . . . . .
C6 C 0.3110(3) 0.73356(17) 0.3496(3) 0.0212(7) Uani 1 1 d . . . . .
C7 C 0.2475(3) 0.78431(17) 0.3122(3) 0.0232(8) Uani 1 1 d . . . . .
H7 H 0.167459 0.790218 0.290484 0.028 Uiso 1 1 calc R U . . .
C8 C 0.3290(3) 0.82465(16) 0.3141(3) 0.0209(7) Uani 1 1 d . . . . .
C9 C 0.2742(4) 0.6752(2) 0.3722(4) 0.0330(10) Uani 1 1 d . . . . .
C10 C 0.3118(3) 0.88755(18) 0.2801(4) 0.0291(9) Uani 1 1 d . . . . .
C11 C 0.8204(3) 0.91816(15) 0.4839(3) 0.0186(7) Uani 1 1 d . . . . .
C12 C 0.9369(3) 0.91540(16) 0.5121(3) 0.0206(7) Uani 1 1 d . . . . .
H12 H 0.991843 0.946334 0.534811 0.025 Uiso 1 1 calc R U . . .
C13 C 0.9541(3) 0.85656(16) 0.4992(3) 0.0194(7) Uani 1 1 d . . . . .
C14 C 0.7522(3) 0.97014(16) 0.4882(4) 0.0248(8) Uani 1 1 d . . . . .
C15 C 1.0632(4) 0.82640(18) 0.5167(4) 0.0288(9) Uani 1 1 d . . . . .
O1 O 0.9201(3) 0.70527(14) 0.6801(3) 0.0348(7) Uani 1 1 d . . . . .
N7 N 0.9535(4) 0.58519(19) 0.7204(4) 0.0423(10) Uani 1 1 d . . . . .
C16 C 0.8400(4) 0.67755(18) 0.6860(3) 0.0275(8) Uani 1 1 d . . . . .
C17 C 0.7318(4) 0.70557(18) 0.6731(3) 0.0276(8) Uani 1 1 d . . . . .
H17 H 0.669378 0.682305 0.670518 0.033 Uiso 1 1 calc R U . . .
C18 C 0.7215(4) 0.76479(18) 0.6648(3) 0.0249(8) Uani 1 1 d . . . . .
H18 H 0.786960 0.785952 0.668899 0.030 Uiso 1 1 calc R U . . .
C19 C 0.6204(3) 0.79932(17) 0.6501(3) 0.0225(7) Uani 1 1 d . . . . .
C20 C 0.6252(4) 0.86013(17) 0.6421(3) 0.0238(8) Uani 1 1 d . . . . .
H20 H 0.694791 0.878170 0.649449 0.029 Uiso 1 1 calc R U . . .
C21 C 0.5297(4) 0.89455(18) 0.6234(3) 0.0281(8) Uani 1 1 d . . . . .
H21 H 0.533879 0.935881 0.617026 0.034 Uiso 1 1 calc R U . . .
C22 C 0.4280(4) 0.8688(2) 0.6139(4) 0.0308(9) Uani 1 1 d . . . . .
H22 H 0.362188 0.892237 0.600586 0.037 Uiso 1 1 calc R U . . .
C23 C 0.4235(4) 0.8083(2) 0.6241(4) 0.0290(9) Uani 1 1 d . . . . .
H23 H 0.354426 0.790594 0.618801 0.035 Uiso 1 1 calc R U . . .
C24 C 0.5181(3) 0.77338(18) 0.6418(3) 0.0246(8) Uani 1 1 d . . . . .
H24 H 0.513658 0.732080 0.648342 0.030 Uiso 1 1 calc R U . . .
C25 C 0.8505(4) 0.61241(17) 0.7043(3) 0.0259(8) Uani 1 1 d . . . . .
C26 C 0.7597(3) 0.58350(16) 0.7030(3) 0.0212(7) Uani 1 1 d . . . . .
H26 H 0.691026 0.603478 0.693006 0.025 Uiso 1 1 calc R U . . .
C27 C 0.7691(4) 0.5249(2) 0.7165(4) 0.0319(9) Uani 1 1 d . . . . .
H27 H 0.705051 0.503587 0.715318 0.038 Uiso 1 1 calc R U . . .
C28 C 0.8679(4) 0.49452(19) 0.7318(4) 0.0317(9) Uani 1 1 d . . . . .
H28 H 0.871129 0.453094 0.740073 0.038 Uiso 1 1 calc R U . . .
C29 C 0.9614(4) 0.52519(19) 0.7350(4) 0.0341(10) Uani 1 1 d . . . . .
H29 H 1.030800 0.505270 0.747181 0.041 Uiso 1 1 calc R U . . .
O1W O 0.5406(19) 0.6205(10) 0.6839(19) 0.075(5) Uiso 0.25 1 d G . P . .
H1WA H 0.489316 0.600356 0.631383 0.112 Uiso 0.25 1 d G U P . .
H1WB H 0.549161 0.603557 0.745092 0.112 Uiso 0.25 1 d G U P . .
F21 F 1.1379(8) 0.8609(4) 0.5001(9) 0.0268(19) Uani 0.25 1 d . U P B 2
F19 F 1.1130(14) 0.7974(7) 0.6023(14) 0.049(4) Uani 0.25 1 d . U P B 2
F20 F 1.0408(7) 0.7857(4) 0.4209(8) 0.0186(17) Uani 0.25 1 d . U P B 2
F24 F 0.2110(9) 0.9093(5) 0.2479(10) 0.029(2) Uani 0.25 1 d . U P A 2
F23 F 0.3280(9) 0.8976(4) 0.1816(9) 0.026(2) Uani 0.25 1 d . U P A 2
F22 F 0.3934(10) 0.9228(5) 0.3621(9) 0.017(2) Uani 0.25 1 d . U P A 2

loop_
_atom_site_aniso_label
_atom_site_aniso_U_11
_atom_site_aniso_U_22
_atom_site_aniso_U_33
_atom_site_aniso_U_23
_atom_site_aniso_U_13
_atom_site_aniso_U_12
Ag1 0.02055(13) 0.01054(11) 0.02428(14) -0.00092(9) 0.01057(10) -0.00113(9)
Ag2 0.02022(13) 0.01406(12) 0.02532(14) -0.00036(10) 0.01186(11) 0.00074(9)
Ag3 0.01512(12) 0.01528(12) 0.02664(14) -0.00209(10) 0.00869(10) -0.00212(9)
F1 0.0288(14) 0.0331(15) 0.106(3) -0.0336(17) 0.0331(17) -0.0143(11)
F2 0.0343(15) 0.0586(19) 0.0573(19) 0.0098(15) 0.0288(14) 0.0000(13)
F3 0.0250(12) 0.0330(14) 0.065(2) 0.0005(13) 0.0156(13) 0.0113(11)
F4 0.0386(15) 0.0445(16) 0.0322(14) 0.0010(12) 0.0060(12) -0.0238(12)
F5 0.0422(14) 0.0160(11) 0.0461(16) 0.0093(10) 0.0229(12) -0.0012(10)
F6 0.0397(14) 0.0215(12) 0.0650(19) -0.0014(12) 0.0365(14) -0.0044(10)
F7 0.059(2) 0.0200(13) 0.121(3) -0.0090(16) 0.058(2) -0.0115(13)
F8 0.108(3) 0.074(3) 0.049(2) 0.0217(19) 0.016(2) -0.050(2)
F9 0.0305(14) 0.0407(16) 0.088(3) -0.0008(16) 0.0341(16) -0.0122(12)
F10 0.0425(18) 0.0390(18) 0.058(2) 0.0080(16) 0.0169(15) -0.0041(14)
F11 0.0533(18) 0.0455(17) 0.0676(19) -0.0046(15) 0.0328(15) 0.0078(14)
F12 0.082(2) 0.056(2) 0.060(2) 0.0050(16) 0.0196(16) 0.0057(17)
F13 0.0235(12) 0.0262(13) 0.0598(18) -0.0058(12) 0.0061(12) 0.0076(10)
F14 0.0421(15) 0.0112(10) 0.0652(19) 0.0005(11) 0.0309(14) -0.0020(10)
F15 0.0530(17) 0.0259(13) 0.0472(16) -0.0056(11) 0.0330(14) 0.0018(11)
F16 0.0333(15) 0.0422(16) 0.0677(19) -0.0055(14) 0.0161(13) -0.0028(13)
F17 0.065(2) 0.079(2) 0.062(2) 0.0011(16) 0.0335(16) 0.0223(16)
F18 0.028(2) 0.025(2) 0.070(3) 0.017(2) 0.015(2) 0.0109(16)
N1 0.0168(13) 0.0126(13) 0.0214(15) -0.0007(11) 0.0079(12) 0.0006(10)
N2 0.0186(14) 0.0126(13) 0.0212(15) -0.0003(11) 0.0089(12) -0.0013(10)
N3 0.0197(14) 0.0157(14) 0.0241(16) -0.0018(12) 0.0116(12) -0.0034(11)
N4 0.0179(14) 0.0154(13) 0.0198(15) -0.0021(11) 0.0086(12) -0.0014(11)
N5 0.0161(13) 0.0135(13) 0.0234(15) -0.0015(11) 0.0076(12) -0.0010(10)
N6 0.0158(13) 0.0122(13) 0.0229(15) -0.0013(11) 0.0082(12) 0.0001(10)
C1 0.0181(16) 0.0136(15) 0.0274(19) -0.0035(13) 0.0075(14) 0.0010(12)
C2 0.0215(17) 0.0137(16) 0.0267(19) -0.0004(14) 0.0061(15) 0.0011(13)
C3 0.0243(17) 0.0134(15) 0.0184(17) 0.0008(12) 0.0089(14) -0.0008(13)
C4 0.0206(18) 0.0173(17) 0.047(3) -0.0047(17) 0.0133(18) 0.0012(14)
C5 0.0281(19) 0.0151(16) 0.028(2) 0.0020(14) 0.0130(16) -0.0024(14)
C6 0.0188(16) 0.0228(18) 0.0245(18) -0.0034(14) 0.0117(14) -0.0054(13)
C7 0.0182(16) 0.0265(19) 0.028(2) -0.0050(15) 0.0133(15) -0.0015(14)
C8 0.0188(16) 0.0202(17) 0.0242(18) -0.0023(14) 0.0100(14) 0.0013(13)
C9 0.028(2) 0.030(2) 0.042(3) 0.0020(19) 0.0162(19) -0.0077(17)
C10 0.0221(18) 0.0227(19) 0.034(2) 0.0000(16) 0.0047(16) 0.0035(15)
C11 0.0193(16) 0.0120(15) 0.0222(17) -0.0012(13) 0.0069(14) -0.0001(12)
C12 0.0178(16) 0.0168(16) 0.0242(18) 0.0001(14) 0.0062(14) -0.0031(13)
C13 0.0191(16) 0.0154(16) 0.0235(18) 0.0012(13) 0.0091(14) -0.0021(12)
C14 0.0235(18) 0.0147(16) 0.039(2) -0.0033(15) 0.0165(17) -0.0025(13)
C15 0.0228(19) 0.024(2) 0.041(2) 0.0050(17) 0.0157(18) 0.0021(15)
O1 0.0345(16) 0.0302(16) 0.0399(18) 0.0026(14) 0.0163(14) 0.0003(13)
N7 0.046(2) 0.039(2) 0.036(2) -0.0046(18) 0.0118(19) 0.0042(18)
C16 0.033(2) 0.0254(19) 0.0203(19) -0.0018(15) 0.0085(16) 0.0016(16)
C17 0.032(2) 0.027(2) 0.0219(19) 0.0015(15) 0.0098(16) 0.0039(16)
C18 0.030(2) 0.0259(19) 0.0180(18) 0.0001(14) 0.0095(15) 0.0026(15)
C19 0.0263(18) 0.0252(18) 0.0149(16) -0.0001(14) 0.0080(14) 0.0054(14)
C20 0.0285(19) 0.0238(18) 0.0185(18) -0.0022(14) 0.0097(15) 0.0008(15)
C21 0.039(2) 0.0209(18) 0.024(2) -0.0014(15) 0.0135(17) 0.0045(16)
C22 0.031(2) 0.032(2) 0.028(2) -0.0013(17) 0.0117(17) 0.0118(17)
C23 0.029(2) 0.036(2) 0.024(2) -0.0026(17) 0.0131(16) 0.0005(17)
C24 0.0278(19) 0.0238(19) 0.0199(18) -0.0012(14) 0.0080(15) 0.0014(15)
C25 0.035(2) 0.0209(18) 0.0156(17) 0.0005(14) 0.0057(15) 0.0007(15)
C26 0.0233(17) 0.0228(17) 0.0156(16) 0.0028(13) 0.0066(14) 0.0080(14)
C27 0.032(2) 0.034(2) 0.024(2) -0.0012(17) 0.0073(17) -0.0061(17)
C28 0.039(2) 0.0221(19) 0.028(2) 0.0004(16) 0.0090(18) 0.0028(17)
C29 0.033(2) 0.027(2) 0.032(2) -0.0048(17) 0.0048(18) 0.0044(17)
F21 0.022(2) 0.024(3) 0.035(3) 0.0027(18) 0.0135(18) -0.0022(17)
F19 0.049(4) 0.049(5) 0.049(4) 0.002(2) 0.021(3) 0.002(2)
F20 0.017(2) 0.019(2) 0.021(2) -0.0066(17) 0.0084(17) 0.0033(17)
F24 0.024(3) 0.026(3) 0.033(3) 0.0033(19) 0.0087(19) 0.0018(18)
F23 0.033(3) 0.024(3) 0.024(3) 0.0040(18) 0.0152(19) -0.0006(18)
F22 0.021(3) 0.013(3) 0.014(3) -0.0014(18) 0.0053(18) -0.0022(17)

loop_
_atom_type_symbol
_atom_type_description
_atom_type_scat_dispersion_real
_atom_type_scat_dispersion_imag
_atom_type_scat_source
C C 0.0033 0.0016 'International Tables Vol C Tables 4.2.6.8 and 6.1.1.4'
H H 0.0000 0.0000 'International Tables Vol C Tables 4.2.6.8 and 6.1.1.4'
Ag Ag -0.8971 1.1015 'International Tables Vol C Tables 4.2.6.8 and 6.1.1.4'
F F 0.0171 0.0103 'International Tables Vol C Tables 4.2.6.8 and 6.1.1.4'
N N 0.0061 0.0033 'International Tables Vol C Tables 4.2.6.8 and 6.1.1.4'
O O 0.0106 0.0060 'International Tables Vol C Tables 4.2.6.8 and 6.1.1.4'

loop_
_geom_angle_atom_site_label_1
_geom_angle_atom_site_label_2
_geom_angle_atom_site_label_3
_geom_angle
_geom_angle_site_symmetry_1
_geom_angle_site_symmetry_3
_geom_angle_publ_flag
N6 Ag1 N1 178.96(12) . . ?
N2 Ag2 N3 175.68(12) . . ?
N4 Ag3 N5 175.97(12) . . ?
N2 N1 Ag1 120.0(2) . . ?
C1 N1 Ag1 131.8(2) . . ?
C1 N1 N2 107.9(3) . . ?
N1 N2 Ag2 118.8(2) . . ?
C3 N2 Ag2 133.4(2) . . ?
C3 N2 N1 107.3(3) . . ?
N4 N3 Ag2 120.6(2) . . ?
C6 N3 Ag2 130.6(3) . . ?
C6 N3 N4 107.4(3) . . ?
N3 N4 Ag3 119.1(2) . . ?
C8 N4 Ag3 132.3(2) . . ?
C8 N4 N3 107.4(3) . . ?
N6 N5 Ag3 119.5(2) . . ?
C11 N5 Ag3 133.6(2) . . ?
C11 N5 N6 106.8(3) . . ?
N5 N6 Ag1 121.2(2) . . ?
C13 N6 Ag1 130.7(2) . . ?
C13 N6 N5 108.0(3) . . ?
N1 C1 C2 110.7(3) . . ?
N1 C1 C4 120.8(3) . . ?
C2 C1 C4 128.4(3) . . ?
C1 C2 H2 128.4 . . ?
C3 C2 C1 103.3(3) . . ?
C3 C2 H2 128.4 . . ?
N2 C3 C2 110.9(3) . . ?
N2 C3 C5 120.8(3) . . ?
C2 C3 C5 128.3(3) . . ?
F1 C4 F2 106.8(4) . . ?
F1 C4 F3 107.9(3) . . ?
F1 C4 C1 112.6(3) . . ?
F2 C4 C1 111.6(3) . . ?
F3 C4 F2 105.9(4) . . ?
F3 C4 C1 111.6(4) . . ?
F4 C5 F5 106.5(3) . . ?
F4 C5 F6 106.7(3) . . ?
F4 C5 C3 112.7(3) . . ?
F5 C5 F6 107.2(3) . . ?
F5 C5 C3 111.2(3) . . ?
F6 C5 C3 112.2(3) . . ?
N3 C6 C7 111.0(3) . . ?
N3 C6 C9 119.6(4) . . ?
C7 C6 C9 129.4(4) . . ?
C6 C7 H7 128.5 . . ?
C6 C7 C8 103.1(3) . . ?
C8 C7 H7 128.5 . . ?
N4 C8 C7 111.1(3) . . ?
N4 C8 C10 120.5(3) . . ?
C7 C8 C10 128.4(3) . . ?
F7 C9 F9 106.6(4) . . ?
F7 C9 C6 112.9(4) . . ?
F8 C9 F7 105.7(4) . . ?
F8 C9 F9 107.5(4) . . ?
F8 C9 C6 112.2(4) . . ?
F9 C9 C6 111.6(4) . . ?
F10 C10 F11 105.8(4) . . ?
F10 C10 C8 114.6(4) . . ?
F11 C10 C8 109.0(4) . . ?
F12 C10 F10 109.9(5) . . ?
F12 C10 F11 103.8(5) . . ?
F12 C10 C8 112.9(4) . . ?
F24 C10 C8 118.1(6) . . ?
F24 C10 F23 99.6(7) . . ?
F24 C10 F22 110.4(7) . . ?
F23 C10 C8 111.5(5) . . ?
F22 C10 C8 111.4(6) . . ?
F22 C10 F23 104.4(7) . . ?
N5 C11 C12 111.4(3) . . ?
N5 C11 C14 120.5(3) . . ?
C12 C11 C14 127.9(3) . . ?
C11 C12 H12 128.5 . . ?
C11 C12 C13 103.0(3) . . ?
C13 C12 H12 128.5 . . ?
N6 C13 C12 110.8(3) . . ?
N6 C13 C15 120.9(3) . . ?
C12 C13 C15 128.3(3) . . ?
F13 C14 F14 107.3(3) . . ?
F13 C14 F15 106.4(3) . . ?
F13 C14 C11 113.0(3) . . ?
F14 C14 F15 106.5(3) . . ?
F14 C14 C11 110.8(3) . . ?
F15 C14 C11 112.3(3) . . ?
F16 C15 C13 109.3(4) . . ?
F17 C15 F16 108.9(5) . . ?
F17 C15 F18 109.6(5) . . ?
F17 C15 C13 113.8(4) . . ?
F18 C15 F16 102.3(4) . . ?
F18 C15 C13 112.3(4) . . ?
F21 C15 C13 113.5(5) . . ?
F21 C15 F20 97.0(7) . . ?
F19 C15 C13 118.6(9) . . ?
F19 C15 F21 110.1(9) . . ?
F19 C15 F20 105.5(9) . . ?
F20 C15 C13 109.6(5) . . ?
C29 N7 C25 118.1(4) . . ?
O1 C16 C17 122.7(4) . . ?
O1 C16 C25 119.7(4) . . ?
C17 C16 C25 117.6(4) . . ?
C16 C17 H17 120.1 . . ?
C18 C17 C16 119.7(4) . . ?
C18 C17 H17 120.1 . . ?
C17 C18 H18 116.6 . . ?
C17 C18 C19 126.7(4) . . ?
C19 C18 H18 116.6 . . ?
C20 C19 C18 118.7(4) . . ?
C20 C19 C24 119.0(4) . . ?
C24 C19 C18 122.3(4) . . ?
C19 C20 H20 119.6 . . ?
C21 C20 C19 120.8(4) . . ?
C21 C20 H20 119.6 . . ?
C20 C21 H21 119.9 . . ?
C20 C21 C22 120.2(4) . . ?
C22 C21 H21 119.9 . . ?
C21 C22 H22 120.4 . . ?
C21 C22 C23 119.2(4) . . ?
C23 C22 H22 120.4 . . ?
C22 C23 H23 119.4 . . ?
C24 C23 C22 121.2(4) . . ?
C24 C23 H23 119.4 . . ?
C19 C24 H24 120.2 . . ?
C23 C24 C19 119.6(4) . . ?
C23 C24 H24 120.2 . . ?
N7 C25 C16 118.6(4) . . ?
C26 C25 N7 123.4(4) . . ?
C26 C25 C16 118.0(4) . . ?
C25 C26 H26 121.3 . . ?
C25 C26 C27 117.5(4) . . ?
C27 C26 H26 121.3 . . ?
C26 C27 H27 118.6 . . ?
C26 C27 C28 122.8(4) . . ?
C28 C27 H27 118.6 . . ?
C27 C28 H28 120.5 . . ?
C29 C28 C27 119.0(4) . . ?
C29 C28 H28 120.5 . . ?
N7 C29 H29 120.3 . . ?
C28 C29 N7 119.3(4) . . ?
C28 C29 H29 120.3 . . ?
H1WA O1W H1WB 104.5 . . ?

loop_
_geom_bond_atom_site_label_1
_geom_bond_atom_site_label_2
_geom_bond_distance
_geom_bond_site_symmetry_2
_geom_bond_publ_flag
Ag1 N1 2.101(3) . ?
Ag1 N6 2.100(3) . ?
Ag2 N2 2.089(3) . ?
Ag2 N3 2.091(3) . ?
Ag3 N4 2.103(3) . ?
Ag3 N5 2.104(3) . ?
F1 C4 1.327(5) . ?
F2 C4 1.348(6) . ?
F3 C4 1.331(5) . ?
F4 C5 1.330(5) . ?
F5 C5 1.335(4) . ?
F6 C5 1.341(5) . ?
F7 C9 1.326(6) . ?
F8 C9 1.323(6) . ?
F9 C9 1.328(5) . ?
F10 C10 1.294(6) . ?
F11 C10 1.365(6) . ?
F12 C10 1.285(7) . ?
F13 C14 1.328(5) . ?
F14 C14 1.338(4) . ?
F15 C14 1.339(5) . ?
F16 C15 1.364(6) . ?
F17 C15 1.242(7) . ?
F18 C15 1.339(6) . ?
N1 N2 1.356(4) . ?
N1 C1 1.339(4) . ?
N2 C3 1.347(4) . ?
N3 N4 1.357(4) . ?
N3 C6 1.350(5) . ?
N4 C8 1.342(5) . ?
N5 N6 1.358(4) . ?
N5 C11 1.343(4) . ?
N6 C13 1.338(4) . ?
C1 C2 1.384(5) . ?
C1 C4 1.488(5) . ?
C2 H2 0.9500 . ?
C2 C3 1.379(5) . ?
C3 C5 1.489(5) . ?
C6 C7 1.377(5) . ?
C6 C9 1.484(6) . ?
C7 H7 0.9500 . ?
C7 C8 1.386(5) . ?
C8 C10 1.490(5) . ?
C10 F24 1.275(11) . ?
C10 F23 1.408(11) . ?
C10 F22 1.383(11) . ?
C11 C12 1.378(5) . ?
C11 C14 1.490(5) . ?
C12 H12 0.9500 . ?
C12 C13 1.383(5) . ?
C13 C15 1.487(5) . ?
C15 F21 1.330(10) . ?
C15 F19 1.213(17) . ?
C15 F20 1.482(10) . ?
O1 C16 1.238(5) . ?
N7 C25 1.393(6) . ?
N7 C29 1.380(6) . ?
C16 C17 1.471(6) . ?
C16 C25 1.502(6) . ?
C17 H17 0.9500 . ?
C17 C18 1.357(6) . ?
C18 H18 0.9500 . ?
C18 C19 1.459(5) . ?
C19 C20 1.395(5) . ?
C19 C24 1.401(6) . ?
C20 H20 0.9500 . ?
C20 C21 1.386(6) . ?
C21 H21 0.9500 . ?
C21 C22 1.389(6) . ?
C22 H22 0.9500 . ?
C22 C23 1.390(6) . ?
C23 H23 0.9500 . ?
C23 C24 1.386(6) . ?
C24 H24 0.9500 . ?
C25 C26 1.333(6) . ?
C26 H26 0.9500 . ?
C26 C27 1.346(6) . ?
C27 H27 0.9500 . ?
C27 C28 1.383(6) . ?
C28 H28 0.9500 . ?
C28 C29 1.376(7) . ?
C29 H29 0.9500 . ?
O1W H1WA 0.8501 . ?
O1W H1WB 0.8506 . ?

loop_
_geom_torsion_atom_site_label_1
_geom_torsion_atom_site_label_2
_geom_torsion_atom_site_label_3
_geom_torsion_atom_site_label_4
_geom_torsion
_geom_torsion_site_symmetry_1
_geom_torsion_site_symmetry_2
_geom_torsion_site_symmetry_3
_geom_torsion_site_symmetry_4
_geom_torsion_publ_flag
Ag1 N1 N2 Ag2 13.3(3) . . . . ?
Ag1 N1 N2 C3 -174.5(2) . . . . ?
Ag1 N1 C1 C2 173.8(3) . . . . ?
Ag1 N1 C1 C4 -9.2(6) . . . . ?
Ag1 N6 C13 C12 -175.0(3) . . . . ?
Ag1 N6 C13 C15 5.6(6) . . . . ?
Ag2 N2 C3 C2 170.6(3) . . . . ?
Ag2 N2 C3 C5 -8.8(5) . . . . ?
Ag2 N3 N4 Ag3 -21.9(4) . . . . ?
Ag2 N3 N4 C8 168.6(2) . . . . ?
Ag2 N3 C6 C7 -166.9(3) . . . . ?
Ag2 N3 C6 C9 16.5(6) . . . . ?
Ag3 N4 C8 C7 -168.0(3) . . . . ?
Ag3 N4 C8 C10 13.4(6) . . . . ?
Ag3 N5 N6 Ag1 -6.9(4) . . . . ?
Ag3 N5 N6 C13 177.9(2) . . . . ?
Ag3 N5 C11 C12 -177.3(3) . . . . ?
Ag3 N5 C11 C14 6.5(6) . . . . ?
N1 N2 C3 C2 -0.1(4) . . . . ?
N1 N2 C3 C5 -179.5(3) . . . . ?
N1 C1 C2 C3 -0.5(4) . . . . ?
N1 C1 C4 F1 32.9(6) . . . . ?
N1 C1 C4 F2 -87.2(5) . . . . ?
N1 C1 C4 F3 154.5(4) . . . . ?
N2 N1 C1 C2 0.4(4) . . . . ?
N2 N1 C1 C4 177.5(3) . . . . ?
N2 C3 C5 F4 92.6(4) . . . . ?
N2 C3 C5 F5 -147.9(3) . . . . ?
N2 C3 C5 F6 -27.9(5) . . . . ?
N3 N4 C8 C7 -0.5(4) . . . . ?
N3 N4 C8 C10 -179.0(3) . . . . ?
N3 C6 C7 C8 0.2(4) . . . . ?
N3 C6 C9 F7 -49.8(6) . . . . ?
N3 C6 C9 F8 69.5(6) . . . . ?
N3 C6 C9 F9 -169.8(4) . . . . ?
N4 N3 C6 C7 -0.5(4) . . . . ?
N4 N3 C6 C9 -177.1(4) . . . . ?
N4 C8 C10 F10 -27.0(6) . . . . ?
N4 C8 C10 F11 -145.4(4) . . . . ?
N4 C8 C10 F12 99.8(5) . . . . ?
N4 C8 C10 F24 -179.3(7) . . . . ?
N4 C8 C10 F23 66.2(7) . . . . ?
N4 C8 C10 F22 -50.0(7) . . . . ?
N5 N6 C13 C12 -0.4(4) . . . . ?
N5 N6 C13 C15 -179.9(3) . . . . ?
N5 C11 C12 C13 0.3(4) . . . . ?
N5 C11 C14 F13 -36.2(5) . . . . ?
N5 C11 C14 F14 -156.7(4) . . . . ?
N5 C11 C14 F15 84.3(4) . . . . ?
N6 N5 C11 C12 -0.6(4) . . . . ?
N6 N5 C11 C14 -176.8(3) . . . . ?
N6 C13 C15 F16 -159.8(4) . . . . ?
N6 C13 C15 F17 78.2(6) . . . . ?
N6 C13 C15 F18 -47.1(6) . . . . ?
N6 C13 C15 F21 151.9(6) . . . . ?
N6 C13 C15 F19 -76.5(10) . . . . ?
N6 C13 C15 F20 44.7(6) . . . . ?
C1 N1 N2 Ag2 -172.5(2) . . . . ?
C1 N1 N2 C3 -0.2(4) . . . . ?
C1 C2 C3 N2 0.3(4) . . . . ?
C1 C2 C3 C5 179.7(4) . . . . ?
C2 C1 C4 F1 -150.6(4) . . . . ?
C2 C1 C4 F2 89.3(5) . . . . ?
C2 C1 C4 F3 -29.0(6) . . . . ?
C2 C3 C5 F4 -86.7(5) . . . . ?
C2 C3 C5 F5 32.8(6) . . . . ?
C2 C3 C5 F6 152.8(4) . . . . ?
C4 C1 C2 C3 -177.3(4) . . . . ?
C6 N3 N4 Ag3 170.1(2) . . . . ?
C6 N3 N4 C8 0.6(4) . . . . ?
C6 C7 C8 N4 0.1(4) . . . . ?
C6 C7 C8 C10 178.6(4) . . . . ?
C7 C6 C9 F7 134.3(5) . . . . ?
C7 C6 C9 F8 -106.4(5) . . . . ?
C7 C6 C9 F9 14.3(7) . . . . ?
C7 C8 C10 F10 154.7(5) . . . . ?
C7 C8 C10 F11 36.3(6) . . . . ?
C7 C8 C10 F12 -78.5(6) . . . . ?
C7 C8 C10 F24 2.4(9) . . . . ?
C7 C8 C10 F23 -112.1(7) . . . . ?
C7 C8 C10 F22 131.7(7) . . . . ?
C9 C6 C7 C8 176.4(4) . . . . ?
C11 N5 N6 Ag1 175.8(2) . . . . ?
C11 N5 N6 C13 0.6(4) . . . . ?
C11 C12 C13 N6 0.0(4) . . . . ?
C11 C12 C13 C15 179.5(4) . . . . ?
C12 C11 C14 F13 148.3(4) . . . . ?
C12 C11 C14 F14 27.8(6) . . . . ?
C12 C11 C14 F15 -91.2(5) . . . . ?
C12 C13 C15 F16 20.8(6) . . . . ?
C12 C13 C15 F17 -101.2(6) . . . . ?
C12 C13 C15 F18 133.6(5) . . . . ?
C12 C13 C15 F21 -27.5(8) . . . . ?
C12 C13 C15 F19 104.1(10) . . . . ?
C12 C13 C15 F20 -134.7(6) . . . . ?
C14 C11 C12 C13 176.2(4) . . . . ?
O1 C16 C17 C18 -6.3(6) . . . . ?
O1 C16 C25 N7 3.4(6) . . . . ?
O1 C16 C25 C26 -175.8(4) . . . . ?
N7 C25 C26 C27 -1.0(6) . . . . ?
C16 C17 C18 C19 179.1(4) . . . . ?
C16 C25 C26 C27 178.2(4) . . . . ?
C17 C16 C25 N7 -178.0(4) . . . . ?
C17 C16 C25 C26 2.8(5) . . . . ?
C17 C18 C19 C20 -179.3(4) . . . . ?
C17 C18 C19 C24 -0.6(6) . . . . ?
C18 C19 C20 C21 177.3(4) . . . . ?
C18 C19 C24 C23 -177.8(4) . . . . ?
C19 C20 C21 C22 0.8(6) . . . . ?
C20 C19 C24 C23 1.0(6) . . . . ?
C20 C21 C22 C23 0.4(6) . . . . ?
C21 C22 C23 C24 -1.0(6) . . . . ?
C22 C23 C24 C19 0.2(6) . . . . ?
C24 C19 C20 C21 -1.5(6) . . . . ?
C25 N7 C29 C28 0.8(7) . . . . ?
C25 C16 C17 C18 175.1(4) . . . . ?
C25 C26 C27 C28 0.4(6) . . . . ?
C26 C27 C28 C29 0.8(7) . . . . ?
C27 C28 C29 N7 -1.4(7) . . . . ?
C29 N7 C25 C16 -178.8(4) . . . . ?
C29 N7 C25 C26 0.4(6) . . . . ?
